data_7041708
loop_
_publ_author_name
'Mikhalyova, Elena A.'
'Yakovenko, Anastasiya V.'
'Zeller, Matthias'
'Gavrilenko, Konstantin S.'
'Kiskin, Mikhail A.'
'Smola, Sergey S.'
'Dotsenko, Vladimir P.'
'Eremenko, Igor L.'
'Addison, Anthony W.'
'Pavlishchuk, Vitaly V.'

_publ_section_title
;
 Crystal structures and intense luminescence of
 tris(3-(2'-pyridyl)-pyrazolyl)borate Tb(3+) and Eu(3+) complexes with
 carboxylate co-ligands.
;
_journal_issue 11
_journal_name_full 'Dalton transactions (Cambridge, England : 2003)'
_journal_page_first 3457
_journal_page_last 3469
_journal_paper_doi 10.1039/c6dt04757b
_journal_volume 46
_journal_year 2017
_chemical_formula_moiety 'C46 H35 B Eu N9 O5, 0.9(C H2 Cl2)'
_chemical_formula_sum 'C46.9 H36.8 B Cl1.8 Eu N9 O5'
_chemical_formula_weight 1033.03
_space_group_crystal_system monoclinic
_space_group_IT_number 14
_space_group_name_Hall '-P 2ybc'
_space_group_name_H-M_alt 'P 1 21/c 1'
_symmetry_space_group_name_Hall '-P 2ybc'
_symmetry_space_group_name_H-M 'P 1 21/c 1'
_atom_sites_solution_hydrogens mixed
_audit_creation_method SHELXL-2014/6
_audit_update_record
;
2016-11-22 deposited with the CCDC.
2017-01-16 downloaded from the CCDC.
;
_cell_angle_alpha 90
_cell_angle_beta 94.8540(10)
_cell_angle_gamma 90
_cell_formula_units_Z 4
_cell_length_a 10.9264(10)
_cell_length_b 10.8115(9)
_cell_length_c 37.345(3)
_cell_measurement_reflns_used 8170
_cell_measurement_temperature 296(2)
_cell_measurement_theta_max 25.06
_cell_measurement_theta_min 2.18
_cell_volume 4395.8(6)
_computing_cell_refinement 'Bruker SAINT'
_computing_data_collection 'Bruker APEX2'
_computing_data_reduction 'Bruker SAINT'
_computing_molecular_graphics 'Bruker SHELXTL'
_computing_publication_material 'Bruker SHELXTL'
_computing_structure_refinement 'SHELXL-2014/6 (Sheldrick, 2015)'
_computing_structure_solution 'SHELXS-97 (Sheldrick, 1990)'
_diffrn_ambient_temperature 296(2)
_diffrn_measured_fraction_theta_full 0.999
_diffrn_measured_fraction_theta_max 0.993
_diffrn_measurement_device_type 'Bruker APEX-II CCD'
_diffrn_measurement_method '\f and \w scans'
_diffrn_radiation_type MoK\a
_diffrn_radiation_wavelength 0.71073
_diffrn_reflns_av_R_equivalents 0.0616
_diffrn_reflns_av_unetI/netI 0.0686
_diffrn_reflns_Laue_measured_fraction_full 0.999
_diffrn_reflns_Laue_measured_fraction_max 0.993
_diffrn_reflns_limit_h_max 14
_diffrn_reflns_limit_h_min -15
_diffrn_reflns_limit_k_max 15
_diffrn_reflns_limit_k_min -15
_diffrn_reflns_limit_l_max 53
_diffrn_reflns_limit_l_min -52
_diffrn_reflns_number 40797
_diffrn_reflns_point_group_measured_fraction_full 0.999
_diffrn_reflns_point_group_measured_fraction_max 0.993
_diffrn_reflns_theta_full 25.242
_diffrn_reflns_theta_max 30.459
_diffrn_reflns_theta_min 2.086
_diffrn_source 'fine-focus sealed tube'
_exptl_absorpt_coefficient_mu 1.595
_exptl_absorpt_correction_T_max 0.925
_exptl_absorpt_correction_T_min 0.796
_exptl_absorpt_correction_type multi-scan
_exptl_absorpt_process_details 'SADABS v2004/1, Sheldrick, G.M., (2004)'
_exptl_crystal_colour colorless
_exptl_crystal_density_diffrn 1.561
_exptl_crystal_description prismatic
_exptl_crystal_F_000 2079
_exptl_crystal_preparation ', Luminescent'
_exptl_crystal_size_max 0.150
_exptl_crystal_size_mid 0.100
_exptl_crystal_size_min 0.050
_refine_diff_density_max 0.911
_refine_diff_density_min -0.846
_refine_diff_density_rms 0.101
_refine_ls_extinction_method none
_refine_ls_goodness_of_fit_ref 0.952
_refine_ls_hydrogen_treatment mixed
_refine_ls_matrix_type full
_refine_ls_number_parameters 591
_refine_ls_number_reflns 13270
_refine_ls_number_restraints 9
_refine_ls_restrained_S_all 0.970
_refine_ls_R_factor_all 0.0722
_refine_ls_R_factor_gt 0.0480
_refine_ls_shift/su_max 0.003
_refine_ls_shift/su_mean 0.000
_refine_ls_structure_factor_coef Fsqd
_refine_ls_weighting_details 'w=1/[\s^2^(Fo^2^)+(0.0601P)^2^+4.2554P] where P=(Fo^2^+2Fc^2^)/3'
_refine_ls_weighting_scheme calc
_refine_ls_wR_factor_gt 0.1145
_refine_ls_wR_factor_ref 0.1272
_reflns_Friedel_coverage 0.000
_reflns_number_gt 9883
_reflns_number_total 13270
_reflns_threshold_expression 'I > 2\s(I)'
_cod_data_source_file c6dt04757b2.cif
_cod_data_source_block eup
_cod_depositor_comments
;
The following automatic conversions were performed:

'_exptl_absorpt_correction_type' value 'multi scan' changed to
'multi-scan' according to
/usr/data/users/saulius/crontab/automatic-downloads/rss-feeds/RSC/lib/dictionaries/cif_core.dic
dictionary named 'cif_core.dic' version 2.4.2 from 2011-04-26.

Automatic conversion script
Id: cif_fix_values 4268 2015-11-12 08:31:59Z antanas 

 Adding full bibliography for 7041696--7041708.cif.
;
_cod_original_cell_volume 4395.8(7)
_cod_original_formula_sum 'C46.90 H36.80 B Cl1.80 Eu N9 O5'
_cod_database_code 7041708
_shelx_space_group_comment
;
The symmetry employed for this shelxl refinement is uniquely defined
by the following loop, which should always be used as a source of
symmetry information in preference to the above space-group names.
They are only intended as comments.
;
_shelx_estimated_absorpt_t_min 0.796
_shelx_estimated_absorpt_t_max 0.925
_shelxl_version_number 2014/6

loop_
_space_group_symop_operation_xyz
'x, y, z'
'-x, y+1/2, -z+1/2'
'-x, -y, -z'
'x, -y-1/2, z-1/2'

loop_
_atom_site_label
_atom_site_type_symbol
_atom_site_fract_x
_atom_site_fract_y
_atom_site_fract_z
_atom_site_U_iso_or_equiv
_atom_site_adp_type
_atom_site_occupancy
_atom_site_site_symmetry_order
_atom_site_calc_flag
_atom_site_refinement_flags_posn
_atom_site_refinement_flags_adp
_atom_site_refinement_flags_occupancy
Eu1 Eu 0.11710(2) -2.40978(2) 0.40815(2) 0.02856(6) Uani 1 1 d . U .
B1 B 0.3991(5) -2.4220(5) 0.35548(14) 0.0455(11) Uani 1 1 d . . .
H1B H 0.484(5) -2.420(4) 0.3386(14) 0.062(16) Uiso 1 1 d . . .
N1 N 0.3079(3) -2.5270(3) 0.34399(9) 0.0432(8) Uani 1 1 d . . .
N2 N 0.1959(3) -2.5314(3) 0.35676(9) 0.0373(7) Uani 1 1 d . . .
N3 N -0.0343(3) -2.5815(3) 0.37392(9) 0.0373(7) Uani 1 1 d . . .
N4 N 0.3335(3) -2.2954(3) 0.35027(9) 0.0428(8) Uani 1 1 d . . .
N5 N 0.2434(3) -2.2654(3) 0.37152(9) 0.0393(7) Uani 1 1 d . . .
N6 N 0.0907(3) -2.1608(3) 0.41575(10) 0.0429(8) Uani 1 1 d . . .
N7 N 0.4398(3) -2.4324(3) 0.39556(10) 0.0449(8) Uani 1 1 d . . .
N8 N 0.3534(3) -2.4230(3) 0.41991(9) 0.0390(7) Uani 1 1 d . . .
N9 N 0.2169(3) -2.3564(3) 0.47335(9) 0.0384(7) Uani 1 1 d . . .
O1 O 0.1349(3) -2.5914(2) 0.44034(8) 0.0404(6) Uani 1 1 d . . .
O2 O 0.1534(3) -2.6498(4) 0.49779(8) 0.0591(9) Uani 1 1 d . . .
O3 O -0.0224(2) -2.3213(2) 0.36244(7) 0.0357(6) Uani 1 1 d . . .
O4 O -0.2048(3) -2.2819(3) 0.38259(9) 0.0556(8) Uani 1 1 d . . .
O5 O -0.0733(3) -2.3874(2) 0.43657(7) 0.0376(6) Uani 1 1 d . U .
C1 C 0.3173(5) -2.6169(5) 0.31950(14) 0.0571(13) Uani 1 1 d . . .
H1A H 0.3859 -2.6322 0.3070 0.069 Uiso 1 1 calc R U .
C2 C 0.2095(5) -2.6823(4) 0.31599(13) 0.0555(12) Uani 1 1 d . . .
H2A H 0.1901 -2.7495 0.3010 0.067 Uiso 1 1 calc R U .
C3 C 0.1351(4) -2.6255(4) 0.33990(11) 0.0420(9) Uani 1 1 d . . .
C4 C 0.0077(4) -2.6480(4) 0.34718(11) 0.0410(9) Uani 1 1 d . . .
C5 C -0.0660(6) -2.7334(5) 0.32716(14) 0.0668(15) Uani 1 1 d . . .
H5A H -0.0342 -2.7793 0.3090 0.080 Uiso 1 1 calc R U .
C6 C -0.1848(6) -2.7482(6) 0.33458(17) 0.084(2) Uani 1 1 d . . .
H6A H -0.2355 -2.8045 0.3217 0.101 Uiso 1 1 calc R U .
C7 C -0.2289(5) -2.6781(6) 0.36160(17) 0.0738(17) Uani 1 1 d . . .
H7A H -0.3101 -2.6859 0.3670 0.089 Uiso 1 1 calc R U .
C8 C -0.1508(4) -2.5967(4) 0.38040(13) 0.0488(10) Uani 1 1 d . . .
H8A H -0.1813 -2.5499 0.3986 0.059 Uiso 1 1 calc R U .
C9 C 0.3644(4) -2.1915(5) 0.33228(13) 0.0532(12) Uani 1 1 d . . .
H9A H 0.4237 -2.1873 0.3159 0.064 Uiso 1 1 calc R U .
C10 C 0.2952(5) -2.0956(4) 0.34214(15) 0.0555(12) Uani 1 1 d . . .
H10A H 0.2967 -2.0145 0.3339 0.067 Uiso 1 1 calc R U .
C11 C 0.2207(4) -2.1443(4) 0.36742(11) 0.0393(9) Uani 1 1 d . . .
C12 C 0.1354(4) -2.0860(4) 0.39036(13) 0.0428(9) Uani 1 1 d . . .
C13 C 0.1050(5) -1.9622(4) 0.38710(14) 0.0568(12) Uani 1 1 d . . .
H13A H 0.1375 -1.9133 0.3697 0.068 Uiso 1 1 calc R U .
C14 C 0.0260(6) -1.9127(4) 0.40999(17) 0.0683(16) Uani 1 1 d . . .
H14A H 0.0034 -1.8299 0.4080 0.082 Uiso 1 1 calc R U .
C15 C -0.0197(6) -1.9863(5) 0.43589(16) 0.0686(15) Uani 1 1 d . . .
H15A H -0.0721 -1.9540 0.4519 0.082 Uiso 1 1 calc R U .
C16 C 0.0144(5) -2.1088(4) 0.43746(15) 0.0564(13) Uani 1 1 d . . .
H16A H -0.0177 -2.1584 0.4547 0.068 Uiso 1 1 calc R U .
C17 C 0.5526(4) -2.4076(4) 0.41230(14) 0.0500(11) Uani 1 1 d . . .
H17A H 0.6261 -2.4076 0.4015 0.060 Uiso 1 1 calc R U .
C18 C 0.5398(4) -2.3825(5) 0.44772(13) 0.0504(11) Uani 1 1 d . . .
H18A H 0.6014 -2.3643 0.4657 0.060 Uiso 1 1 calc R U .
C19 C 0.4126(4) -2.3903(4) 0.45094(11) 0.0384(9) Uani 1 1 d . . .
C20 C 0.3406(4) -2.3592(4) 0.48071(10) 0.0376(8) Uani 1 1 d . . .
C21 C 0.3945(5) -2.3290(5) 0.51468(13) 0.0575(12) Uani 1 1 d . . .
H21A H 0.4794 -2.3312 0.5193 0.069 Uiso 1 1 calc R U .
C22 C 0.3219(5) -2.2959(6) 0.54124(13) 0.0680(15) Uani 1 1 d . . .
H22A H 0.3572 -2.2725 0.5638 0.082 Uiso 1 1 calc R U .
C23 C 0.1968(5) -2.2975(5) 0.53435(12) 0.0568(12) Uani 1 1 d . . .
H23A H 0.1456 -2.2782 0.5522 0.068 Uiso 1 1 calc R U .
C24 C 0.1489(4) -2.3284(4) 0.50022(12) 0.0493(11) Uani 1 1 d . . .
H24A H 0.0639 -2.3298 0.4956 0.059 Uiso 1 1 calc R U .
C25 C 0.1775(3) -2.6591(4) 0.46598(10) 0.0359(8) Uani 1 1 d . . .
C26 C 0.2632(3) -2.7614(4) 0.45708(10) 0.0359(8) Uani 1 1 d . . .
C27 C 0.3235(3) -2.7573(3) 0.42675(10) 0.0348(8) Uani 1 1 d . . .
H27A H 0.3104 -2.6906 0.4112 0.042 Uiso 1 1 calc R U .
C28 C 0.4064(4) -2.8525(4) 0.41814(11) 0.0387(8) Uani 1 1 d . . .
C29 C 0.4226(4) -2.9551(4) 0.44184(13) 0.0498(11) Uani 1 1 d . . .
C30 C 0.3557(5) -2.9598(5) 0.47232(15) 0.0638(14) Uani 1 1 d . . .
H30A H 0.3629 -3.0285 0.4873 0.077 Uiso 1 1 calc R U .
C31 C 0.2803(4) -2.8647(4) 0.48020(13) 0.0508(11) Uani 1 1 d . . .
H31A H 0.2397 -2.8678 0.5011 0.061 Uiso 1 1 calc R U .
C32 C 0.4746(4) -2.8468(4) 0.38772(13) 0.0491(10) Uani 1 1 d . . .
H32A H 0.4633 -2.7803 0.3720 0.059 Uiso 1 1 calc R U .
C33 C 0.5577(5) -2.9380(5) 0.38093(16) 0.0625(14) Uani 1 1 d . . .
H33A H 0.6030 -2.9321 0.3610 0.075 Uiso 1 1 calc R U .
C34 C 0.5737(5) -3.0404(6) 0.40427(17) 0.0715(16) Uani 1 1 d . . .
H34A H 0.6297 -3.1021 0.3997 0.086 Uiso 1 1 calc R U .
C35 C 0.5075(6) -3.0489(5) 0.43337(16) 0.0672(15) Uani 1 1 d . . .
H35A H 0.5177 -3.1178 0.4482 0.081 Uiso 1 1 calc R U .
C36 C -0.1259(3) -2.2691(4) 0.36039(10) 0.0355(8) Uani 1 1 d . . .
C37 C -0.1553(3) -2.1821(3) 0.32939(9) 0.0326(7) Uani 1 1 d . . .
C38 C -0.0635(4) -2.1418(4) 0.30947(10) 0.0359(8) Uani 1 1 d . . .
H38A H 0.0157 -2.1720 0.3147 0.043 Uiso 1 1 calc R U .
C39 C -0.0859(4) -2.0553(4) 0.28108(11) 0.0418(9) Uani 1 1 d . . .
C40 C -0.2066(4) -2.0103(4) 0.27323(11) 0.0431(9) Uani 1 1 d . . .
C41 C -0.3005(4) -2.0540(4) 0.29376(12) 0.0493(11) Uani 1 1 d . . .
H41A H -0.3804 -2.0258 0.2887 0.059 Uiso 1 1 calc R U .
C42 C -0.2756(4) -2.1375(4) 0.32111(11) 0.0434(9) Uani 1 1 d . . .
H42A H -0.3388 -2.1648 0.3343 0.052 Uiso 1 1 calc R U .
C43 C 0.0076(5) -2.0133(5) 0.26027(13) 0.0582(13) Uani 1 1 d . . .
H43A H 0.0871 -2.0436 0.2647 0.070 Uiso 1 1 calc R U .
C44 C -0.0178(6) -1.9285(5) 0.23365(16) 0.0710(16) Uani 1 1 d . . .
H44A H 0.0446 -1.9009 0.2202 0.085 Uiso 1 1 calc R U .
C45 C -0.1368(6) -1.8831(5) 0.22650(15) 0.0687(16) Uani 1 1 d . . .
H45A H -0.1528 -1.8252 0.2083 0.082 Uiso 1 1 calc R U .
C46 C -0.2283(5) -1.9215(4) 0.24547(14) 0.0584(14) Uani 1 1 d . . .
H46A H -0.3069 -1.8896 0.2404 0.070 Uiso 1 1 calc R U .
C1S C -0.3272(12) -2.4591(10) 0.2801(3) 0.225(5) Uani 0.9 1 d D U P
H1SA H -0.2381 -2.4573 0.2817 0.270 Uiso 0.9 1 calc R U P
H1SB H -0.3541 -2.4349 0.3032 0.270 Uiso 0.9 1 calc R U P
Cl1 Cl -0.3888(9) -2.3557(6) 0.24567(19) 0.346(5) Uani 0.9 1 d D U P
Cl2 Cl -0.3806(6) -2.6077(5) 0.26860(15) 0.254(3) Uani 0.9 1 d D U P

loop_
_atom_site_aniso_label
_atom_site_aniso_U_11
_atom_site_aniso_U_22
_atom_site_aniso_U_33
_atom_site_aniso_U_23
_atom_site_aniso_U_13
_atom_site_aniso_U_12
Eu1 0.02810(9) 0.03043(9) 0.02752(9) -0.00030(7) 0.00454(6) 0.00244(7)
B1 0.034(2) 0.061(3) 0.043(3) 0.006(2) 0.0159(19) 0.004(2)
N1 0.0423(19) 0.049(2) 0.0400(18) 0.0011(15) 0.0150(15) 0.0071(16)
N2 0.0385(18) 0.0414(18) 0.0329(16) -0.0015(14) 0.0096(13) 0.0045(14)
N3 0.0465(19) 0.0306(16) 0.0347(16) -0.0024(13) 0.0022(14) -0.0029(13)
N4 0.0334(17) 0.053(2) 0.0428(19) 0.0055(16) 0.0091(14) -0.0038(15)
N5 0.0333(16) 0.0426(18) 0.0430(18) 0.0047(15) 0.0089(14) -0.0012(14)
N6 0.051(2) 0.0361(18) 0.0425(19) -0.0035(15) 0.0088(16) -0.0021(15)
N7 0.0297(17) 0.059(2) 0.046(2) 0.0024(16) 0.0067(15) 0.0053(15)
N8 0.0316(16) 0.049(2) 0.0372(17) 0.0013(14) 0.0071(13) 0.0025(14)
N9 0.0376(17) 0.0448(18) 0.0328(17) -0.0037(14) 0.0024(13) 0.0014(14)
O1 0.0420(15) 0.0414(15) 0.0378(14) 0.0057(12) 0.0036(12) 0.0082(12)
O2 0.064(2) 0.080(2) 0.0362(16) 0.0070(16) 0.0198(15) 0.0264(19)
O3 0.0317(13) 0.0392(14) 0.0361(14) 0.0055(11) 0.0022(11) 0.0068(11)
O4 0.0398(16) 0.077(2) 0.0517(18) 0.0232(17) 0.0130(14) 0.0116(15)
O5 0.0355(14) 0.0457(16) 0.0329(14) 0.0004(11) 0.0105(11) 0.0019(11)
C1 0.069(3) 0.054(3) 0.052(3) -0.006(2) 0.024(2) 0.015(2)
C2 0.076(3) 0.043(2) 0.050(3) -0.013(2) 0.019(2) 0.005(2)
C3 0.059(3) 0.038(2) 0.0302(19) -0.0037(15) 0.0076(18) 0.0032(18)
C4 0.054(2) 0.036(2) 0.033(2) -0.0013(16) 0.0051(17) -0.0036(18)
C5 0.086(4) 0.063(3) 0.053(3) -0.025(2) 0.016(3) -0.025(3)
C6 0.087(4) 0.091(5) 0.075(4) -0.037(3) 0.012(3) -0.046(4)
C7 0.059(3) 0.081(4) 0.082(4) -0.020(3) 0.013(3) -0.030(3)
C8 0.045(2) 0.050(2) 0.052(3) -0.007(2) 0.007(2) -0.0125(19)
C9 0.041(2) 0.070(3) 0.049(3) 0.014(2) 0.0087(19) -0.016(2)
C10 0.056(3) 0.051(3) 0.059(3) 0.015(2) 0.003(2) -0.013(2)
C11 0.038(2) 0.038(2) 0.041(2) 0.0058(17) -0.0012(17) -0.0071(16)
C12 0.045(2) 0.0330(19) 0.049(2) 0.0015(17) -0.0045(19) -0.0075(17)
C13 0.071(3) 0.036(2) 0.064(3) 0.008(2) 0.009(3) 0.001(2)
C14 0.092(4) 0.030(2) 0.084(4) -0.004(2) 0.013(3) 0.007(2)
C15 0.091(4) 0.043(3) 0.075(4) -0.010(3) 0.025(3) 0.011(3)
C16 0.073(3) 0.039(2) 0.061(3) 0.000(2) 0.023(3) 0.001(2)
C17 0.027(2) 0.059(3) 0.065(3) 0.013(2) 0.0083(19) 0.0080(18)
C18 0.029(2) 0.067(3) 0.054(3) 0.006(2) -0.0041(19) -0.0006(18)
C19 0.0331(19) 0.039(2) 0.042(2) 0.0022(16) -0.0027(16) 0.0027(15)
C20 0.040(2) 0.0362(19) 0.036(2) 0.0011(16) -0.0032(16) -0.0041(16)
C21 0.047(3) 0.076(3) 0.047(3) 0.001(2) -0.012(2) -0.003(2)
C22 0.075(4) 0.089(4) 0.038(2) -0.015(3) -0.007(2) -0.006(3)
C23 0.072(3) 0.067(3) 0.032(2) -0.009(2) 0.007(2) 0.007(3)
C24 0.045(2) 0.064(3) 0.038(2) -0.007(2) 0.0026(18) 0.010(2)
C25 0.0305(18) 0.045(2) 0.0333(19) 0.0016(16) 0.0062(15) 0.0030(15)
C26 0.0344(19) 0.041(2) 0.0327(18) 0.0043(15) 0.0033(15) 0.0048(15)
C27 0.040(2) 0.0333(18) 0.0321(18) 0.0017(14) 0.0066(15) 0.0031(15)
C28 0.040(2) 0.0347(19) 0.042(2) -0.0050(16) 0.0049(17) 0.0010(16)
C29 0.051(3) 0.044(2) 0.054(3) 0.006(2) 0.003(2) 0.014(2)
C30 0.080(4) 0.047(3) 0.066(3) 0.020(2) 0.014(3) 0.024(3)
C31 0.054(3) 0.053(3) 0.048(3) 0.019(2) 0.018(2) 0.015(2)
C32 0.055(3) 0.045(2) 0.049(3) -0.010(2) 0.016(2) 0.000(2)
C33 0.057(3) 0.062(3) 0.071(3) -0.018(3) 0.020(3) 0.004(2)
C34 0.062(3) 0.071(4) 0.082(4) -0.023(3) 0.012(3) 0.026(3)
C35 0.074(4) 0.053(3) 0.075(4) -0.001(3) 0.006(3) 0.026(3)
C36 0.0351(19) 0.040(2) 0.0315(18) 0.0017(15) 0.0030(15) 0.0000(15)
C37 0.0326(18) 0.0377(19) 0.0276(17) -0.0022(14) 0.0028(14) 0.0062(14)
C38 0.0353(19) 0.0391(19) 0.0336(19) 0.0011(16) 0.0037(15) 0.0068(16)
C39 0.056(3) 0.039(2) 0.0309(19) 0.0016(16) 0.0050(17) 0.0009(18)
C40 0.053(3) 0.038(2) 0.036(2) -0.0018(16) -0.0059(18) 0.0027(18)
C41 0.041(2) 0.056(3) 0.048(2) 0.004(2) -0.011(2) 0.0109(19)
C42 0.034(2) 0.054(2) 0.042(2) 0.0050(19) 0.0018(17) 0.0079(18)
C43 0.057(3) 0.064(3) 0.055(3) 0.019(2) 0.012(2) 0.000(2)
C44 0.080(4) 0.075(4) 0.059(3) 0.023(3) 0.014(3) -0.011(3)
C45 0.087(4) 0.066(3) 0.050(3) 0.022(2) -0.011(3) -0.012(3)
C46 0.071(3) 0.047(3) 0.053(3) 0.011(2) -0.016(3) 0.004(2)
C1S 0.142(12) 0.390(13) 0.152(10) -0.114(9) 0.066(9) -0.058(12)
Cl1 0.503(13) 0.266(6) 0.279(7) 0.024(6) 0.093(8) -0.195(8)
Cl2 0.294(7) 0.277(6) 0.186(5) -0.043(4) -0.013(5) 0.092(5)

loop_
_atom_type_symbol
_atom_type_description
_atom_type_scat_dispersion_real
_atom_type_scat_dispersion_imag
_atom_type_scat_source
C C 0.0033 0.0016 'International Tables Vol C Tables 4.2.6.8 and 6.1.1.4'
H H 0.0000 0.0000 'International Tables Vol C Tables 4.2.6.8 and 6.1.1.4'
N N 0.0061 0.0033 'International Tables Vol C Tables 4.2.6.8 and 6.1.1.4'
O O 0.0106 0.0060 'International Tables Vol C Tables 4.2.6.8 and 6.1.1.4'
Eu Eu -0.1578 3.6682 'International Tables Vol C Tables 4.2.6.8 and 6.1.1.4'
B B 0.0013 0.0007 'International Tables Vol C Tables 4.2.6.8 and 6.1.1.4'
Cl Cl 0.1484 0.1585 'International Tables Vol C Tables 4.2.6.8 and 6.1.1.4'

loop_
_geom_angle_atom_site_label_1
_geom_angle_atom_site_label_2
_geom_angle_atom_site_label_3
_geom_angle
O1 Eu1 O3 137.33(10)
O1 Eu1 O5 83.94(10)
O3 Eu1 O5 75.76(9)
O1 Eu1 N2 86.20(11)
O3 Eu1 N2 84.49(10)
O5 Eu1 N2 137.84(10)
O1 Eu1 N5 140.79(11)
O3 Eu1 N5 73.36(10)
O5 Eu1 N5 134.03(10)
N2 Eu1 N5 71.24(11)
O1 Eu1 N8 79.92(11)
O3 Eu1 N8 135.28(10)
O5 Eu1 N8 144.28(10)
N2 Eu1 N8 72.66(11)
N5 Eu1 N8 63.13(10)
O1 Eu1 N9 72.26(10)
O3 Eu1 N9 139.30(10)
O5 Eu1 N9 82.96(10)
N2 Eu1 N9 132.02(10)
N5 Eu1 N9 99.22(11)
N8 Eu1 N9 61.83(11)
O1 Eu1 N6 142.50(10)
O3 Eu1 N6 67.17(10)
O5 Eu1 N6 75.73(10)
N2 Eu1 N6 129.55(11)
N5 Eu1 N6 61.26(11)
N8 Eu1 N6 98.62(11)
N9 Eu1 N6 74.20(11)
O1 Eu1 N3 71.68(10)
O3 Eu1 N3 67.27(9)
O5 Eu1 N3 76.40(10)
N2 Eu1 N3 61.60(11)
N5 Eu1 N3 119.86(11)
N8 Eu1 N3 126.76(11)
N9 Eu1 N3 139.91(10)
N6 Eu1 N3 130.92(10)
N7 B1 N1 110.1(4)
N7 B1 N4 106.3(4)
N1 B1 N4 109.4(4)
C1 N1 N2 109.8(4)
C1 N1 B1 129.4(4)
N2 N1 B1 120.7(3)
C3 N2 N1 106.8(3)
C3 N2 Eu1 124.2(3)
N1 N2 Eu1 128.6(3)
C8 N3 C4 117.6(4)
C8 N3 Eu1 123.5(3)
C4 N3 Eu1 118.7(3)
N5 N4 C9 108.2(4)
N5 N4 B1 119.3(3)
C9 N4 B1 131.1(4)
C11 N5 N4 107.7(3)
C11 N5 Eu1 123.7(3)
N4 N5 Eu1 128.3(3)
C16 N6 C12 116.7(4)
C16 N6 Eu1 123.8(3)
C12 N6 Eu1 117.7(3)
C17 N7 N8 109.2(4)
C17 N7 B1 127.8(4)
N8 N7 B1 119.0(3)
C19 N8 N7 106.7(3)
C19 N8 Eu1 122.6(3)
N7 N8 Eu1 128.7(2)
C24 N9 C20 117.5(3)
C24 N9 Eu1 122.0(3)
C20 N9 Eu1 120.5(3)
C25 O1 Eu1 154.2(3)
C36 O3 Eu1 137.5(2)
N1 C1 C2 108.9(4)
C1 C2 C3 104.7(4)
N2 C3 C2 109.9(4)
N2 C3 C4 118.7(4)
C2 C3 C4 131.2(4)
N3 C4 C5 122.2(4)
N3 C4 C3 116.1(4)
C5 C4 C3 121.7(4)
C6 C5 C4 119.0(5)
C5 C6 C7 118.9(5)
C8 C7 C6 118.9(5)
N3 C8 C7 123.3(5)
C10 C9 N4 109.3(4)
C9 C10 C11 105.4(4)
N5 C11 C10 109.4(4)
N5 C11 C12 118.4(4)
C10 C11 C12 132.0(4)
N6 C12 C13 122.4(5)
N6 C12 C11 115.7(4)
C13 C12 C11 121.8(4)
C14 C13 C12 118.8(5)
C13 C14 C15 119.7(5)
C16 C15 C14 118.2(5)
N6 C16 C15 124.1(5)
N7 C17 C18 108.7(4)
C17 C18 C19 104.6(4)
N8 C19 C18 110.7(4)
N8 C19 C20 118.3(4)
C18 C19 C20 130.8(4)
N9 C20 C21 121.1(4)
N9 C20 C19 116.4(3)
C21 C20 C19 122.5(4)
C22 C21 C20 119.7(4)
C21 C22 C23 119.4(4)
C22 C23 C24 118.2(5)
N9 C24 C23 124.0(4)
O2 C25 O1 125.7(4)
O2 C25 C26 117.2(3)
O1 C25 C26 117.1(3)
C27 C26 C31 119.1(4)
C27 C26 C25 121.0(3)
C31 C26 C25 119.9(4)
C26 C27 C28 121.8(4)
C32 C28 C29 119.3(4)
C32 C28 C27 122.6(4)
C29 C28 C27 118.1(4)
C30 C29 C28 119.1(4)
C30 C29 C35 123.1(5)
C28 C29 C35 117.8(5)
C31 C30 C29 120.8(4)
C30 C31 C26 120.9(4)
C33 C32 C28 121.1(5)
C32 C33 C34 119.8(5)
C35 C34 C33 120.0(5)
C34 C35 C29 122.0(5)
O4 C36 O3 125.1(4)
O4 C36 C37 117.6(3)
O3 C36 C37 117.3(3)
C38 C37 C42 118.9(4)
C38 C37 C36 119.9(3)
C42 C37 C36 121.1(4)
C37 C38 C39 121.9(4)
C43 C39 C40 118.8(4)
C43 C39 C38 122.5(4)
C40 C39 C38 118.7(4)
C41 C40 C39 118.7(4)
C41 C40 C46 122.7(4)
C39 C40 C46 118.6(5)
C42 C41 C40 121.1(4)
C41 C42 C37 120.7(4)
C44 C43 C39 120.4(5)
C43 C44 C45 120.4(5)
C46 C45 C44 121.0(5)
C45 C46 C40 120.7(5)
Cl2 C1S Cl1 107.4(6)

loop_
_geom_bond_atom_site_label_1
_geom_bond_atom_site_label_2
_geom_bond_distance
Eu1 O1 2.302(3)
Eu1 O3 2.390(2)
Eu1 O5 2.426(3)
Eu1 N2 2.536(3)
Eu1 N5 2.555(3)
Eu1 N8 2.586(3)
Eu1 N9 2.646(3)
Eu1 N6 2.724(3)
Eu1 N3 2.732(3)
B1 N7 1.529(6)
B1 N1 1.547(7)
B1 N4 1.549(6)
N1 C1 1.345(6)
N1 N2 1.351(5)
N2 C3 1.342(5)
N3 C8 1.325(6)
N3 C4 1.343(5)
N4 N5 1.356(5)
N4 C9 1.366(6)
N5 C11 1.339(5)
N6 C16 1.336(6)
N6 C12 1.368(6)
N7 C17 1.360(6)
N7 N8 1.369(5)
N8 C19 1.326(5)
N9 C24 1.333(5)
N9 C20 1.356(5)
O1 C25 1.262(5)
O2 C25 1.242(5)
O3 C36 1.260(4)
O4 C36 1.254(5)
C1 C2 1.371(7)
C2 C3 1.400(6)
C3 C4 1.461(6)
C4 C5 1.399(6)
C5 C6 1.359(8)
C6 C7 1.381(8)
C7 C8 1.377(7)
C9 C10 1.352(7)
C10 C11 1.400(6)
C11 C12 1.461(7)
C12 C13 1.382(6)
C13 C14 1.374(8)
C14 C15 1.378(8)
C15 C16 1.375(6)
C17 C18 1.369(7)
C18 C19 1.408(6)
C19 C20 1.455(6)
C20 C21 1.392(6)
C21 C22 1.369(7)
C22 C23 1.369(7)
C23 C24 1.377(6)
C25 C26 1.505(5)
C26 C27 1.358(5)
C26 C31 1.414(6)
C27 C28 1.425(5)
C28 C32 1.412(6)
C28 C29 1.421(6)
C29 C30 1.405(7)
C29 C35 1.427(7)
C30 C31 1.365(7)
C32 C33 1.379(7)
C33 C34 1.411(8)
C34 C35 1.359(8)
C36 C37 1.505(5)
C37 C38 1.369(5)
C37 C42 1.410(5)
C38 C39 1.419(6)
C39 C43 1.410(6)
C39 C40 1.414(6)
C40 C41 1.412(7)
C40 C46 1.418(6)
C41 C42 1.372(6)
C43 C44 1.363(7)
C44 C45 1.395(9)
C45 C46 1.339(8)
C1S Cl2 1.751(9)
C1S Cl1 1.792(9)
